data_4336099
loop_
_publ_author_name
'Johannes A. Baus'
'Christian Burschka'
'R\"udiger Bertermann'
'C\'elia Fonseca Guerra'
'F. Matthias Bickelhaupt'
'Reinhold Tacke'

_publ_contact_author_address
;Institut fuer Anorganische Chemie
 Julius-Maximilians-Universitaet Wuerzburg
 Am Hubland
 D-97074 Wuerzburg
 Germany,
 Department of Theoretical Chemistry,
 Amsterdam Center for Multiscale Modeling (ACMM), VU University Amsterdam
 De Boelelaan 1083
 NL-1081 HV Amsterdam
 The Netherlands
;
_publ_contact_author_email r.tacke@uni-wuerzburg.de,f.m.bickelhaupt@vu.nl
_publ_contact_author_fax '049 931 3184609, 031 20 5987629'
_publ_contact_author_name 'Reinhold Tacke, F. Matthias Bickelhaupt'
_publ_contact_author_phone '049 931 3185251, 031 20 5987617'
_publ_section_title
;
 Neutral Six-Coordinate and Cationic Five-Coordinate Silicon(IV) Complexes
 with Two Bidentate Monoanionic N,S-Pyridine-2-thiolato(-) Ligands
;
_journal_name_full 'Inorganic Chemistry'
_journal_page_first 10664
_journal_page_last 10676
_journal_paper_doi 10.1021/ic401698a
_journal_volume 52
_journal_year 2013
_chemical_formula_moiety 'C11 H11 Cl N2 S2 Si'
_chemical_formula_sum 'C11 H11 Cl N2 S2 Si'
_chemical_formula_weight 298.88
_chemical_name_systematic
; 
 ? 
;
_space_group_IT_number 9
_symmetry_cell_setting monoclinic
_symmetry_space_group_name_Hall 'C -2yc'
_symmetry_space_group_name_H-M 'C 1 c 1'
_atom_sites_solution_hydrogens geom
_atom_sites_solution_primary direct
_atom_sites_solution_secondary difmap
_audit_creation_method SHELXL-97
_cell_angle_alpha 90.00
_cell_angle_beta 111.94(3)
_cell_angle_gamma 90.00
_cell_formula_units_Z 4
_cell_length_a 15.367(5)
_cell_length_b 10.519(2)
_cell_length_c 8.8426(18)
_cell_measurement_reflns_used 5000
_cell_measurement_temperature 173(2)
_cell_measurement_theta_max 29.15
_cell_measurement_theta_min 2.5
_cell_volume 1325.8(6)
_computing_cell_refinement Stoe-IPDS
_computing_data_collection Stoe-IPDS
_computing_data_reduction Stoe-IPDS
_computing_molecular_graphics ORTEP/POV-Ray
_computing_publication_material Bruker-SHELXTL
_computing_structure_refinement 'SHELXL-97 (Sheldrick, 1997)'
_computing_structure_solution 'SHELXS-97 (Sheldrick, 1990)'
_diffrn_ambient_temperature 173(2)
_diffrn_measured_fraction_theta_full 0.938
_diffrn_measured_fraction_theta_max 0.938
_diffrn_measurement_device_type image-plate_Stoe-IPDS
_diffrn_measurement_method 'omega scan'
_diffrn_radiation_monochromator graphite
_diffrn_radiation_source 'fine-focus sealed tube'
_diffrn_radiation_type MoK\a
_diffrn_radiation_wavelength 0.71073
_diffrn_reflns_av_R_equivalents 0.0329
_diffrn_reflns_av_sigmaI/netI 0.0266
_diffrn_reflns_limit_h_max 20
_diffrn_reflns_limit_h_min -20
_diffrn_reflns_limit_k_max 14
_diffrn_reflns_limit_k_min -14
_diffrn_reflns_limit_l_max 12
_diffrn_reflns_limit_l_min -12
_diffrn_reflns_number 9374
_diffrn_reflns_theta_full 29.10
_diffrn_reflns_theta_max 29.10
_diffrn_reflns_theta_min 2.41
_exptl_absorpt_coefficient_mu 0.671
_exptl_absorpt_correction_type none
_exptl_crystal_colour colourless
_exptl_crystal_density_diffrn 1.497
_exptl_crystal_description block
_exptl_crystal_F_000 616
_exptl_crystal_size_max 0.5
_exptl_crystal_size_mid 0.5
_exptl_crystal_size_min 0.35
_refine_diff_density_max 0.292
_refine_diff_density_min -0.354
_refine_diff_density_rms 0.059
_refine_ls_abs_structure_details 'Flack H D (1983), Acta Cryst. A39, 876-881'
_refine_ls_abs_structure_Flack -0.05(10)
_refine_ls_extinction_method none
_refine_ls_goodness_of_fit_ref 1.139
_refine_ls_hydrogen_treatment constr
_refine_ls_matrix_type full
_refine_ls_number_parameters 223
_refine_ls_number_reflns 3314
_refine_ls_number_restraints 55
_refine_ls_restrained_S_all 1.131
_refine_ls_R_factor_all 0.0428
_refine_ls_R_factor_gt 0.0348
_refine_ls_shift/su_max 0.001
_refine_ls_shift/su_mean 0.000
_refine_ls_structure_factor_coef Fsqd
_refine_ls_weighting_details 'calc w=1/[\s^2^(Fo^2^)+(0.0444P)^2^+2.1462P] where P=(Fo^2^+2Fc^2^)/3'
_refine_ls_weighting_scheme calc
_refine_ls_wR_factor_gt 0.0835
_refine_ls_wR_factor_ref 0.1086
_reflns_number_gt 3068
_reflns_number_total 3314
_reflns_threshold_expression >2sigma(I)
_cod_data_source_file ic401698a_si_002_8.cif
_cod_data_source_block bau10c_same
_cod_database_code 4336099

loop_
_symmetry_equiv_pos_as_xyz
'x, y, z'
'x, -y, z+1/2'
'x+1/2, y+1/2, z'
'x+1/2, -y+1/2, z+1/2'

loop_
_atom_site_label
_atom_site_type_symbol
_atom_site_fract_x
_atom_site_fract_y
_atom_site_fract_z
_atom_site_U_iso_or_equiv
_atom_site_adp_type
_atom_site_occupancy
_atom_site_symmetry_multiplicity
_atom_site_calc_flag
_atom_site_refinement_flags
_atom_site_disorder_assembly
_atom_site_disorder_group
C1 C -0.9237(4) 0.5615(4) 0.1875(6) 0.0413(11) Uani 0.83 1 d PD A 1
H1A H -0.9125 0.5256 0.0942 0.062 Uiso 0.83 1 calc PR A 1
H1B H -0.9913 0.5726 0.1592 0.062 Uiso 0.83 1 calc PR A 1
H1C H -0.8987 0.5039 0.2809 0.062 Uiso 0.83 1 calc PR A 1
Si Si -0.86311(11) 0.72131(14) 0.24220(17) 0.0289(3) Uani 0.83 1 d PD A 1
S1 S -0.79066(10) 0.67588(11) 0.52934(15) 0.0354(2) Uani 0.83 1 d PD A 1
C2 C -0.8932(3) 0.7531(3) 0.5087(5) 0.0316(7) Uani 0.83 1 d PD A 1
C3 C -0.9328(3) 0.7783(4) 0.6265(5) 0.0373(8) Uani 0.83 1 d PD A 1
H3 H -0.9018 0.7523 0.7365 0.045 Uiso 0.83 1 calc PR A 1
C4 C -1.0171(4) 0.8412(5) 0.5784(6) 0.0395(10) Uani 0.83 1 d PD A 1
H4 H -1.0445 0.8593 0.6560 0.047 Uiso 0.83 1 calc PR A 1
C5 C -1.0627(4) 0.8788(5) 0.4167(7) 0.0417(12) Uani 0.83 1 d PD A 1
H5 H -1.1208 0.9228 0.3836 0.050 Uiso 0.83 1 calc PR A 1
C6 C -1.0218(3) 0.8509(3) 0.3055(5) 0.0348(7) Uani 0.83 1 d PD A 1
H6 H -1.0531 0.8742 0.1945 0.042 Uiso 0.83 1 calc PR A 1
N1 N -0.9392(4) 0.7917(6) 0.3516(6) 0.0293(7) Uani 0.83 1 d PD A 1
S2 S -0.7271(2) 0.6748(3) 0.1937(4) 0.0351(6) Uani 0.83 1 d PD A 1
C7 C -0.7074(2) 0.8314(3) 0.2600(4) 0.0316(6) Uani 0.83 1 d PD A 1
C8 C -0.6331(4) 0.9127(5) 0.2798(6) 0.0336(13) Uani 0.83 1 d PD A 1
H8 H -0.5800 0.8848 0.2581 0.040 Uiso 0.83 1 calc PR A 1
C9 C -0.6381(5) 1.0359(5) 0.3320(10) 0.0354(16) Uani 0.83 1 d PD A 1
H9 H -0.5886 1.0939 0.3439 0.043 Uiso 0.83 1 calc PR A 1
C10 C -0.7153(10) 1.0754(6) 0.367(2) 0.036(2) Uani 0.83 1 d PD A 1
H10 H -0.7177 1.1587 0.4069 0.043 Uiso 0.83 1 calc PR A 1
C11 C -0.7886(4) 0.9905(4) 0.3434(4) 0.0316(10) Uani 0.83 1 d PD A 1
H11 H -0.8426 1.0168 0.3628 0.038 Uiso 0.83 1 calc PR A 1
N2 N -0.7832(2) 0.8716(3) 0.2929(4) 0.0270(8) Uani 0.83 1 d PD A 1
Cl Cl -0.94474(10) 0.81254(11) 0.00839(15) 0.0394(3) Uani 0.83 1 d PD A 1
C1B C -0.8976(17) 0.5390(16) 0.244(3) 0.0413(11) Uani 0.17 1 d PD B 2
H1BA H -0.8498 0.4729 0.2622 0.062 Uiso 0.17 1 calc PR B 2
H1BB H -0.9392 0.5395 0.1286 0.062 Uiso 0.17 1 calc PR B 2
H1BC H -0.9343 0.5216 0.3114 0.062 Uiso 0.17 1 calc PR B 2
SiB Si -0.8382(5) 0.7004(6) 0.3009(9) 0.0268(14) Uani 0.17 1 d PD B 2
S1B S -0.9544(4) 0.8039(5) 0.0720(8) 0.0408(12) Uani 0.17 1 d PD B 2
C2B C -0.9888(11) 0.8317(14) 0.2324(17) 0.0316(7) Uani 0.17 1 d PD B 2
C3B C -1.0698(13) 0.8903(16) 0.238(2) 0.0373(8) Uani 0.17 1 d PD B 2
H3B H -1.1139 0.9270 0.1418 0.045 Uiso 0.17 1 calc PR B 2
C4B C -1.086(2) 0.895(3) 0.380(3) 0.0395(10) Uani 0.17 1 d PD B 2
H4B H -1.1409 0.9359 0.3822 0.047 Uiso 0.17 1 calc PR B 2
C5B C -1.0227(17) 0.841(3) 0.522(3) 0.0417(12) Uani 0.17 1 d PD B 2
H5B H -1.0340 0.8422 0.6203 0.050 Uiso 0.17 1 calc PR B 2
C6B C -0.9422(13) 0.7852(15) 0.515(2) 0.0348(7) Uani 0.17 1 d PD B 2
H6B H -0.8961 0.7516 0.6116 0.042 Uiso 0.17 1 calc PR B 2
N1B N -0.9292(17) 0.778(3) 0.374(3) 0.0293(7) Uani 0.17 1 d PD B 2
S2B S -0.7327(15) 0.6809(15) 0.171(3) 0.0351(6) Uani 0.17 1 d PD B 2
C7B C -0.7074(2) 0.8314(3) 0.2600(4) 0.0316(6) Uani 0.17 1 d PD B 2
C8B C -0.645(2) 0.922(3) 0.245(5) 0.0336(13) Uani 0.17 1 d PD B 2
H8B H -0.6009 0.9019 0.1955 0.040 Uiso 0.17 1 calc PR B 2
C9B C -0.649(3) 1.043(3) 0.305(7) 0.0354(16) Uani 0.17 1 d PD B 2
H9B H -0.6011 1.1034 0.3146 0.043 Uiso 0.17 1 calc PR B 2
C10B C -0.724(6) 1.075(3) 0.350(14) 0.036(2) Uani 0.17 1 d PD B 2
H10B H -0.7403 1.1615 0.3567 0.043 Uiso 0.17 1 calc PR B 2
C11B C -0.774(2) 0.9775(17) 0.386(3) 0.0316(10) Uani 0.17 1 d PD B 2
H11B H -0.8119 0.9938 0.4481 0.038 Uiso 0.17 1 calc PR B 2
N2B N -0.7688(12) 0.8597(13) 0.332(2) 0.0270(8) Uani 0.17 1 d PD B 2
ClB Cl -0.7453(5) 0.6493(5) 0.5505(7) 0.0425(12) Uani 0.17 1 d PD B 2

loop_
_atom_site_aniso_label
_atom_site_aniso_U_11
_atom_site_aniso_U_22
_atom_site_aniso_U_33
_atom_site_aniso_U_23
_atom_site_aniso_U_13
_atom_site_aniso_U_12
C1 0.049(3) 0.0260(17) 0.058(3) -0.0085(17) 0.030(2) -0.0118(17)
Si 0.0334(9) 0.0227(6) 0.0349(7) -0.0004(5) 0.0175(6) -0.0022(5)
S1 0.0412(8) 0.0305(5) 0.0379(5) 0.0062(4) 0.0186(6) 0.0039(4)
C2 0.040(2) 0.0234(14) 0.0364(17) 0.0009(12) 0.0199(16) -0.0053(13)
C3 0.051(2) 0.0294(16) 0.0384(18) -0.0026(14) 0.0246(18) -0.0066(15)
C4 0.044(2) 0.0297(17) 0.056(2) -0.0114(19) 0.032(2) -0.0081(15)
C5 0.039(3) 0.031(2) 0.063(3) -0.004(2) 0.028(3) -0.0025(19)
C6 0.033(2) 0.0275(15) 0.0453(19) 0.0023(14) 0.0157(17) -0.0001(14)
N1 0.0351(18) 0.0215(17) 0.0364(18) -0.0011(13) 0.0193(16) -0.0027(11)
S2 0.0390(7) 0.0245(5) 0.0510(15) -0.0025(7) 0.0275(10) -0.0018(4)
C7 0.0357(18) 0.0271(13) 0.0374(14) 0.0026(11) 0.0199(14) 0.0000(11)
C8 0.028(2) 0.0309(16) 0.040(3) 0.0036(17) 0.010(2) -0.0011(15)
C9 0.034(3) 0.0295(16) 0.039(4) 0.0019(18) 0.009(3) -0.0085(16)
C10 0.040(4) 0.0260(13) 0.041(5) -0.0031(13) 0.013(4) -0.0046(13)
C11 0.039(2) 0.0254(15) 0.033(2) 0.0012(14) 0.016(2) 0.0006(13)
N2 0.0292(18) 0.0228(12) 0.0299(19) 0.0015(12) 0.0119(15) -0.0028(11)
Cl 0.0407(6) 0.0429(5) 0.0335(6) 0.0024(5) 0.0125(5) -0.0046(4)
C1B 0.049(3) 0.0260(17) 0.058(3) -0.0085(17) 0.030(2) -0.0118(17)
SiB 0.024(4) 0.016(2) 0.049(4) -0.005(3) 0.022(3) -0.008(2)
S1B 0.040(3) 0.036(2) 0.045(3) 0.000(2) 0.014(3) 0.0003(19)
C2B 0.040(2) 0.0234(14) 0.0364(17) 0.0009(12) 0.0199(16) -0.0053(13)
C3B 0.051(2) 0.0294(16) 0.0384(18) -0.0026(14) 0.0246(18) -0.0066(15)
C4B 0.044(2) 0.0297(17) 0.056(2) -0.0114(19) 0.032(2) -0.0081(15)
C5B 0.039(3) 0.031(2) 0.063(3) -0.004(2) 0.028(3) -0.0025(19)
C6B 0.033(2) 0.0275(15) 0.0453(19) 0.0023(14) 0.0157(17) -0.0001(14)
N1B 0.0351(18) 0.0215(17) 0.0364(18) -0.0011(13) 0.0193(16) -0.0027(11)
S2B 0.0390(7) 0.0245(5) 0.0510(15) -0.0025(7) 0.0275(10) -0.0018(4)
C7B 0.0357(18) 0.0271(13) 0.0374(14) 0.0026(11) 0.0199(14) 0.0000(11)
C8B 0.028(2) 0.0309(16) 0.040(3) 0.0036(17) 0.010(2) -0.0011(15)
C9B 0.034(3) 0.0295(16) 0.039(4) 0.0019(18) 0.009(3) -0.0085(16)
C10B 0.040(4) 0.0260(13) 0.041(5) -0.0031(13) 0.013(4) -0.0046(13)
C11B 0.039(2) 0.0254(15) 0.033(2) 0.0012(14) 0.016(2) 0.0006(13)
N2B 0.0292(18) 0.0228(12) 0.0299(19) 0.0015(12) 0.0119(15) -0.0028(11)
ClB 0.052(4) 0.032(2) 0.044(3) 0.0058(19) 0.018(3) 0.000(2)

loop_
_atom_type_symbol
_atom_type_description
_atom_type_scat_dispersion_real
_atom_type_scat_dispersion_imag
_atom_type_scat_source
C C 0.0033 0.0016 'International Tables Vol C Tables 4.2.6.8 and 6.1.1.4'
H H 0.0000 0.0000 'International Tables Vol C Tables 4.2.6.8 and 6.1.1.4'
N N 0.0061 0.0033 'International Tables Vol C Tables 4.2.6.8 and 6.1.1.4'
Si Si 0.0817 0.0704 'International Tables Vol C Tables 4.2.6.8 and 6.1.1.4'
S S 0.1246 0.1234 'International Tables Vol C Tables 4.2.6.8 and 6.1.1.4'
Cl Cl 0.1484 0.1585 'International Tables Vol C Tables 4.2.6.8 and 6.1.1.4'

loop_
_geom_angle_atom_site_label_1
_geom_angle_atom_site_label_2
_geom_angle_atom_site_label_3
_geom_angle
C1 Si N1 97.9(2)
C1 Si N2 170.4(2)
N1 Si N2 91.2(2)
C1 Si Cl 95.39(17)
N1 Si Cl 93.69(15)
N2 Si Cl 87.22(11)
C1 Si S2 98.93(17)
N1 Si S2 157.9(2)
N2 Si S2 71.48(13)
Cl Si S2 98.86(12)
C1 Si S1 94.73(16)
N1 Si S1 71.01(15)
N2 Si S1 85.12(11)
Cl Si S1 162.69(9)
S2 Si S1 93.39(12)
C2 S1 Si 75.54(13)
N1 C2 C3 119.5(4)
N1 C2 S1 110.7(3)
C3 C2 S1 129.7(3)
C4 C3 C2 118.6(4)
C3 C4 C5 120.6(4)
C6 C5 C4 118.8(4)
N1 C6 C5 121.1(4)
C6 N1 C2 121.5(4)
C6 N1 Si 135.6(4)
C2 N1 Si 102.5(3)
C7 S2 Si 78.12(15)
N2 C7 C8 120.7(4)
N2 C7 S2 108.1(3)
C8 C7 S2 131.2(3)
C7 C8 C9 118.2(4)
C8 C9 C10 120.6(5)
C11 C10 C9 118.8(5)
N2 C11 C10 120.2(4)
C11 N2 C7 121.5(3)
C11 N2 Si 136.2(3)
C7 N2 Si 102.3(2)
C1B SiB N1B 97.6(12)
C1B SiB N2B 170.4(9)
N1B SiB N2B 90.8(11)
C1B SiB ClB 96.6(7)
N1B SiB ClB 92.7(7)
N2B SiB ClB 87.4(7)
C1B SiB S2B 98.3(9)
N1B SiB S2B 158.6(10)
N2B SiB S2B 72.4(6)
ClB SiB S2B 99.5(7)
C1B SiB S1B 92.8(8)
N1B SiB S1B 71.7(7)
N2B SiB S1B 85.6(7)
ClB SiB S1B 162.8(4)
S2B SiB S1B 93.4(7)
C2B S1B SiB 75.0(6)
N1B C2B C3B 116.5(12)
N1B C2B S1B 112.4(10)
C3B C2B S1B 130.9(12)
C4B C3B C2B 121.1(16)
C3B C4B C5B 120.2(19)
C4B C5B C6B 118.2(18)
N1B C6B C5B 120.5(16)
C6B N1B C2B 123.4(14)
C6B N1B SiB 135.6(15)
C2B N1B SiB 100.9(11)
C8B C9B C10B 120(2)
C11B C10B C9B 118(2)
N2B C11B C10B 119(2)
C11B N2B SiB 137.6(15)

loop_
_geom_bond_atom_site_label_1
_geom_bond_atom_site_label_2
_geom_bond_distance
C1 Si 1.894(4)
Si N1 1.923(3)
Si N2 1.949(3)
Si Cl 2.1980(19)
Si S2 2.337(3)
Si S1 2.4088(19)
S1 C2 1.722(4)
C2 N1 1.364(6)
C2 C3 1.413(5)
C3 C4 1.372(7)
C4 C5 1.394(7)
C5 C6 1.381(6)
C6 N1 1.333(6)
S2 C7 1.738(4)
C7 N2 1.368(4)
C7 C8 1.385(5)
C8 C9 1.387(5)
C9 C10 1.399(6)
C10 C11 1.389(8)
C11 N2 1.340(4)
C1B SiB 1.904(14)
SiB N1B 1.929(12)
SiB N2B 1.950(13)
SiB ClB 2.200(9)
SiB S2B 2.322(13)
SiB S1B 2.402(9)
S1B C2B 1.713(13)
C2B N1B 1.365(18)
C2B C3B 1.406(16)
C3B C4B 1.374(19)
C4B C5B 1.387(18)
C5B C6B 1.391(18)
C6B N1B 1.338(17)
C8B C9B 1.387(17)
C9B C10B 1.401(17)
C10B C11B 1.390(19)
C11B N2B 1.343(15)

loop_
_geom_torsion_atom_site_label_1
_geom_torsion_atom_site_label_2
_geom_torsion_atom_site_label_3
_geom_torsion_atom_site_label_4
_geom_torsion
C1 Si S1 C2 -94.1(2)
N1 Si S1 C2 2.6(2)
N2 Si S1 C2 95.57(16)
Cl Si S1 C2 31.5(3)
S2 Si S1 C2 166.63(15)
Si S1 C2 N1 -3.7(4)
Si S1 C2 C3 175.7(4)
N1 C2 C3 C4 0.1(6)
S1 C2 C3 C4 -179.2(3)
C2 C3 C4 C5 0.3(7)
C3 C4 C5 C6 0.4(8)
C4 C5 C6 N1 -1.5(8)
C5 C6 N1 C2 2.0(9)
C5 C6 N1 Si 173.1(5)
C3 C2 N1 C6 -1.2(8)
S1 C2 N1 C6 178.2(5)
C3 C2 N1 Si -174.9(3)
S1 C2 N1 Si 4.6(4)
C1 Si N1 C6 -83.1(7)
N2 Si N1 C6 100.1(7)
Cl Si N1 C6 12.8(7)
S2 Si N1 C6 137.6(5)
S1 Si N1 C6 -175.5(7)
C1 Si N1 C2 89.1(4)
N2 Si N1 C2 -87.7(4)
Cl Si N1 C2 -175.0(4)
S2 Si N1 C2 -50.2(7)
S1 Si N1 C2 -3.3(3)
C1 Si S2 C7 -178.9(2)
N1 Si S2 C7 -39.8(5)
N2 Si S2 C7 0.12(16)
Cl Si S2 C7 84.15(17)
S1 Si S2 C7 -83.58(16)
Si S2 C7 N2 -0.2(2)
Si S2 C7 C8 -179.3(4)
N2 C7 C8 C9 -0.7(7)
S2 C7 C8 C9 178.4(5)
C7 C8 C9 C10 1.5(13)
C8 C9 C10 C11 -2(2)
C9 C10 C11 N2 2.4(19)
C10 C11 N2 C7 -1.6(11)
C10 C11 N2 Si -179.8(10)
C8 C7 N2 C11 0.7(5)
S2 C7 N2 C11 -178.5(3)
C8 C7 N2 Si 179.5(3)
S2 C7 N2 Si 0.2(3)
C1 Si N2 C11 -176.0(11)
N1 Si N2 C11 -15.6(4)
Cl Si N2 C11 78.0(4)
S2 Si N2 C11 178.3(4)
S1 Si N2 C11 -86.5(4)
C1 Si N2 C7 5.6(12)
N1 Si N2 C7 165.9(2)
Cl Si N2 C7 -100.5(2)
S2 Si N2 C7 -0.2(2)
S1 Si N2 C7 95.1(2)
C1B SiB S1B C2B 97.0(10)
N1B SiB S1B C2B -0.1(12)
N2B SiB S1B C2B -92.4(7)
ClB SiB S1B C2B -26.2(15)
S2B SiB S1B C2B -164.5(7)
SiB S1B C2B N1B 0.1(18)
SiB S1B C2B C3B -174.6(18)
N1B C2B C3B C4B 1(3)
S1B C2B C3B C4B 176(2)
C2B C3B C4B C5B -1(4)
C3B C4B C5B C6B 2(5)
C4B C5B C6B N1B -3(4)
C5B C6B N1B C2B 4(4)
C5B C6B N1B SiB -174(3)
C3B C2B N1B C6B -3(4)
S1B C2B N1B C6B -179(2)
C3B C2B N1B SiB 175.4(14)
S1B C2B N1B SiB 0(2)
C1B SiB N1B C6B 88(4)
N2B SiB N1B C6B -96(3)
ClB SiB N1B C6B -9(3)
S2B SiB N1B C6B -134(3)
S1B SiB N1B C6B 178(4)
C1B SiB N1B C2B -90(2)
N2B SiB N1B C2B 85(2)
ClB SiB N1B C2B 172.6(18)
S2B SiB N1B C2B 48(4)
S1B SiB N1B C2B 0.1(15)
C8B C9B C10B C11B 21(12)
C9B C10B C11B N2B -19(11)
C10B C11B N2B SiB -164(6)
C1B SiB N2B C11B 155(5)
N1B SiB N2B C11B 2(3)
ClB SiB N2B C11B -90(3)
S2B SiB N2B C11B 169(3)
S1B SiB N2B C11B 74(3)
